data_7211366
loop_
_publ_author_name
'Geer, Michael F.'
'Mazzuca, James'
'Smith, Mark D.'
'Shimizu, Linda S.'

_publ_section_title
;
 Short, strong halogen bonding in co-crystals of pyridyl bis-urea
 macrocycles and iodoperfluorocarbons
;
_journal_issue 46
_journal_name_full CrystEngComm
_journal_page_first 9923
_journal_paper_doi 10.1039/c3ce41413b
_journal_volume 15
_journal_year 2013
_chemical_formula_moiety 'C28 H38 N8 O2, 2(I), 2(C2 F4 I2)'
_chemical_formula_sum 'C32 H38 F8 I6 N8 O2'
_chemical_formula_weight 1480.11
_chemical_name_systematic
;
 ? 
;
_space_group_crystal_system triclinic
_space_group_IT_number 2
_space_group_name_Hall '-P 1'
_space_group_name_H-M_alt 'P -1'
_symmetry_space_group_name_Hall '-P 1'
_symmetry_space_group_name_H-M 'P -1'
_atom_sites_solution_hydrogens geom
_atom_sites_solution_primary direct
_atom_sites_solution_secondary difmap
_audit_creation_date 2012-09-10
_audit_creation_method
;
  Olex2 1.2
  (compiled May  9 2012 12:37:22, GUI svn.r4230)
;
_cell_angle_alpha 84.680(4)
_cell_angle_beta 80.485(4)
_cell_angle_gamma 74.665(4)
_cell_formula_units_Z 1
_cell_length_a 8.3319(15)
_cell_length_b 11.289(2)
_cell_length_c 13.162(2)
_cell_measurement_reflns_used 2405
_cell_measurement_temperature 100(2)
_cell_measurement_theta_max 23.09
_cell_measurement_theta_min 2.38
_cell_volume 1175.9(3)
_computing_cell_refinement 'SAINT-Plus Version 6.45 (Bruker, 2001)'
_computing_data_collection 'SMART Version 5.625 (Bruker, 2001)'
_computing_data_reduction 'SAINT-Plus Version 6.45 (Bruker, 2001)'
_computing_molecular_graphics
;
O. V. Dolomanov, L. J. Bourhis, R. J. Gildea, J. A. K. Howard and H. Puschmann,
OLEX2: a complete structure solution, refinement and analysis program.
J. Appl. Cryst. (2009). 42, 339-341.
;
_computing_publication_material
;
O. V. Dolomanov, L. J. Bourhis, R. J. Gildea, J. A. K. Howard and H. Puschmann,
OLEX2: a complete structure solution, refinement and analysis program.
J. Appl. Cryst. (2009). 42, 339-341.
;
_computing_structure_refinement
;
SHELXL, G.M. Sheldrick, Acta Cryst.
(2008). A64, 112-122
;
_computing_structure_solution 'SHELXS97 (Sheldrick, 1997)'
_diffrn_ambient_temperature 100(2)
_diffrn_measured_fraction_theta_full 0.999
_diffrn_measured_fraction_theta_max 0.999
_diffrn_measurement_device_type 'CCD area detector'
_diffrn_measurement_method 'phi and omega scans'
_diffrn_radiation_monochromator graphite
_diffrn_radiation_type MoK\a
_diffrn_radiation_wavelength 0.71073
_diffrn_reflns_av_R_equivalents 0.0501
_diffrn_reflns_av_unetI/netI 0.0558
_diffrn_reflns_limit_h_max 9
_diffrn_reflns_limit_h_min -9
_diffrn_reflns_limit_k_max 13
_diffrn_reflns_limit_k_min -13
_diffrn_reflns_limit_l_max 15
_diffrn_reflns_limit_l_min -15
_diffrn_reflns_number 12706
_diffrn_reflns_theta_full 25.03
_diffrn_reflns_theta_max 25.03
_diffrn_reflns_theta_min 1.57
_diffrn_source 'sealed tube'
_diffrn_source_current 39.0
_diffrn_source_power 1.833
_diffrn_source_target Mo
_diffrn_source_voltage 47.0
_exptl_absorpt_coefficient_mu 4.031
_exptl_absorpt_correction_T_max 1
_exptl_absorpt_correction_T_min 0.746787
_exptl_absorpt_correction_type multi-scan
_exptl_absorpt_process_details
;
SADABS v.2.10 (Bruker,2003) was used for absorption correction.
R(int) was 0.0593 before and 0.0369 after correction.
The Ratio of minimum to maximum transmission is 0.7468.
The \l/2 correction factor is 0.0015.
;
_exptl_crystal_colour colorless
_exptl_crystal_density_diffrn 2.090
_exptl_crystal_density_method 'not measured'
_exptl_crystal_description block
_exptl_crystal_F_000 692
_exptl_crystal_recrystallization_method 'Slow evaporation from CH2Cl2'
_exptl_crystal_size_max 0.1
_exptl_crystal_size_mid 0.08
_exptl_crystal_size_min 0.06
_refine_diff_density_max 1.222
_refine_diff_density_min -0.834
_refine_diff_density_rms 0.164
_refine_ls_extinction_method none
_refine_ls_goodness_of_fit_ref 1.091
_refine_ls_hydrogen_treatment constr
_refine_ls_matrix_type full
_refine_ls_number_parameters 296
_refine_ls_number_reflns 4154
_refine_ls_number_restraints 3
_refine_ls_restrained_S_all 1.091
_refine_ls_R_factor_all 0.0701
_refine_ls_R_factor_gt 0.0497
_refine_ls_shift/su_max 0.001
_refine_ls_shift/su_mean 0.000
_refine_ls_structure_factor_coef Fsqd
_refine_ls_weighting_details 'calc w=1/[\s^2^(Fo^2^)+(0.0528P)^2^+3.5816P] where P=(Fo^2^+2Fc^2^)/3'
_refine_ls_weighting_scheme calc
_refine_ls_wR_factor_gt 0.1106
_refine_ls_wR_factor_ref 0.1191
_reflns_number_gt 3251
_reflns_number_total 4154
_reflns_threshold_expression >2sigma(I)
_cod_data_source_file c3ce41413b.txt
_cod_data_source_block mg143as
_cod_original_cell_volume 1176.0(4)
_cod_database_code 7211366

loop_
_space_group_symop_id
_space_group_symop_operation_xyz
1 'x, y, z'
2 '-x, -y, -z'

loop_
_atom_site_label
_atom_site_type_symbol
_atom_site_fract_x
_atom_site_fract_y
_atom_site_fract_z
_atom_site_U_iso_or_equiv
_atom_site_adp_type
_atom_site_occupancy
_atom_site_symmetry_multiplicity
_atom_site_calc_flag
_atom_site_refinement_flags
O1 O 0.1941(7) 0.4524(5) 0.5792(4) 0.0269(13) Uani 1 1 d .
N1 N 0.4213(8) 0.2890(5) 0.5898(5) 0.0212(14) Uani 1 1 d .
N2 N 0.6032(8) 0.2359(5) 0.4323(5) 0.0220(14) Uani 1 1 d .
N3 N 0.3347(8) 0.3554(5) 0.4326(5) 0.0196(14) Uani 1 1 d .
N4 N 0.6207(8) 0.4280(5) 0.6671(5) 0.0224(14) Uani 1 1 d .
C1 C 0.3071(10) 0.3705(6) 0.5406(6) 0.0216(17) Uani 1 1 d .
C2 C 0.5338(10) 0.1881(6) 0.5325(6) 0.0242(18) Uani 1 1 d .
H2A H 0.4717 0.1276 0.5222 0.029 Uiso 1 1 calc R
H2B H 0.6263 0.1460 0.5718 0.029 Uiso 1 1 calc R
C3 C 0.4912(10) 0.3102(6) 0.3840(6) 0.0226(17) Uani 1 1 d .
H3 H 0.5196 0.3333 0.3134 0.027 Uiso 1 1 calc R
C4 C 0.4296(10) 0.2975(7) 0.6987(6) 0.0219(17) Uani 1 1 d .
H4A H 0.4169 0.2202 0.7372 0.026 Uiso 1 1 calc R
H4B H 0.3364 0.3657 0.7275 0.026 Uiso 1 1 calc R
C5 C 0.5962(10) 0.3202(7) 0.7111(6) 0.0229(17) Uani 1 1 d .
C6 C 0.7114(11) 0.2359(8) 0.7638(6) 0.031(2) Uani 1 1 d .
H6 H 0.6881 0.1617 0.7946 0.037 Uiso 1 1 calc R
C7 C 0.8609(11) 0.2635(8) 0.7698(7) 0.032(2) Uani 1 1 d .
H7 H 0.9441 0.2074 0.8040 0.038 Uiso 1 1 calc R
C8 C 0.8891(10) 0.3736(7) 0.7257(6) 0.0274(18) Uani 1 1 d .
H8 H 0.9903 0.3953 0.7303 0.033 Uiso 1 1 calc R
C9 C 0.7658(10) 0.4516(7) 0.6748(6) 0.0216(17) Uani 1 1 d .
C10 C 0.7956(9) 0.5737(7) 0.6280(6) 0.0219(17) Uani 1 1 d .
H10A H 0.8014 0.6241 0.6843 0.026 Uiso 1 1 calc R
H10B H 0.9058 0.5577 0.5830 0.026 Uiso 1 1 calc R
C11 C 0.7886(10) 0.1896(7) 0.3911(6) 0.0261(18) Uani 1 1 d .
C12 C 0.8267(10) 0.0494(7) 0.3887(7) 0.0282(19) Uani 1 1 d .
H12A H 0.8027 0.0142 0.4588 0.042 Uiso 1 1 calc R
H12B H 0.9455 0.0163 0.3615 0.042 Uiso 1 1 calc R
H12C H 0.7561 0.0279 0.3444 0.042 Uiso 1 1 calc R
C13 C 0.8896(10) 0.2279(7) 0.4622(7) 0.0282(19) Uani 1 1 d .
H13A H 0.8548 0.3174 0.4668 0.042 Uiso 1 1 calc R
H13B H 1.0096 0.2026 0.4347 0.042 Uiso 1 1 calc R
H13C H 0.8698 0.1884 0.5310 0.042 Uiso 1 1 calc R
C14 C 0.8234(11) 0.2464(8) 0.2821(6) 0.034(2) Uani 1 1 d .
H14A H 0.7546 0.2233 0.2375 0.052 Uiso 1 1 calc R
H14B H 0.9427 0.2161 0.2547 0.052 Uiso 1 1 calc R
H14C H 0.7950 0.3362 0.2844 0.052 Uiso 1 1 calc R
I1 I 0.35560(7) 0.08811(4) 0.28260(4) 0.02766(17) Uani 1 1 d .
I2 I 0.29077(7) 0.00323(5) 0.90440(4) 0.03248(18) Uani 1 1 d .
F1 F -0.0226(6) 0.1578(4) 1.0049(4) 0.0352(12) Uani 1 1 d .
F2 F 0.0909(6) 0.0107(4) 1.1080(3) 0.0335(11) Uani 1 1 d .
C21 C 0.0575(11) 0.0372(7) 1.0103(6) 0.0270(18) Uani 1 1 d .
I11 I 0.7784(7) 0.6804(3) 0.9081(2) 0.0490(10) Uani 0.268(3) 1 d P
I12 I 0.6858(17) 0.6780(3) 0.9156(3) 0.0304(13) Uiso 0.220(7) 1 d P
I13 I 0.620(2) 0.6729(3) 0.9079(3) 0.0230(13) Uiso 0.239(7) 1 d P
I14 I 0.5601(12) 0.6650(3) 0.9066(2) 0.0224(13) Uiso 0.201(8) 1 d P
I15 I 0.3890(9) 0.5695(6) 0.9498(6) 0.023(3) Uiso 0.072(2) 1 d P
F11 F 0.339(2) 0.5928(13) 1.0265(12) 0.0370(17) Uiso 0.335(4) 1 d P
F12 F 0.239(3) 0.5824(14) 1.0224(13) 0.0370(17) Uiso 0.305(11) 1 d P
F13 F 0.359(2) 0.4663(14) 0.8920(12) 0.0370(17) Uiso 0.315(11) 1 d P
F14 F 0.451(2) 0.4863(15) 0.9032(13) 0.0370(17) Uiso 0.303(11) 1 d P
F15 F 0.066(3) 0.532(2) 0.8927(16) 0.0370(17) Uiso 0.228(10) 1 d P
F16 F 0.123(4) 0.439(3) 0.895(2) 0.0370(17) Uiso 0.176(10) 1 d P
F17 F 0.160(4) 0.571(2) 0.993(2) 0.0370(17) Uiso 0.185(11) 1 d P
F18 F -0.024(4) 0.414(3) 0.975(2) 0.0370(17) Uiso 0.152(10) 1 d P
C31 C 0.636(5) 0.516(3) 1.007(2) 0.045(4) Uiso 0.322(4) 1 d P
C32 C 0.459(3) 0.494(3) 0.996(2) 0.045(4) Uiso 0.424(15) 1 d P
C33 C 0.101(5) 0.469(4) 0.986(3) 0.045(4) Uiso 0.254(15) 1 d P

loop_
_atom_site_aniso_label
_atom_site_aniso_U_11
_atom_site_aniso_U_22
_atom_site_aniso_U_33
_atom_site_aniso_U_23
_atom_site_aniso_U_13
_atom_site_aniso_U_12
O1 0.019(3) 0.021(3) 0.034(3) -0.004(2) 0.004(2) 0.003(2)
N1 0.019(4) 0.021(3) 0.023(3) -0.001(3) 0.000(3) -0.007(3)
N2 0.019(4) 0.019(3) 0.028(4) 0.000(3) -0.003(3) -0.005(3)
N3 0.015(3) 0.017(3) 0.023(3) -0.002(3) 0.002(3) -0.001(3)
N4 0.024(4) 0.019(3) 0.023(4) -0.003(3) 0.000(3) -0.006(3)
C1 0.018(4) 0.014(4) 0.031(4) 0.002(3) 0.001(3) -0.006(3)
C2 0.023(4) 0.015(4) 0.030(4) 0.004(3) -0.001(4) -0.001(3)
C3 0.022(4) 0.019(4) 0.027(4) 0.004(3) -0.007(4) -0.006(3)
C4 0.024(4) 0.020(4) 0.022(4) 0.001(3) -0.003(3) -0.008(3)
C5 0.023(4) 0.027(4) 0.018(4) 0.000(3) -0.003(3) -0.004(3)
C6 0.036(5) 0.030(4) 0.028(5) -0.003(4) -0.003(4) -0.012(4)
C7 0.032(5) 0.031(4) 0.034(5) 0.011(4) -0.014(4) -0.008(4)
C8 0.012(4) 0.027(4) 0.039(5) -0.003(4) -0.003(4) 0.000(3)
C9 0.019(4) 0.023(4) 0.018(4) -0.002(3) 0.007(3) -0.002(3)
C10 0.015(4) 0.024(4) 0.025(4) 0.004(3) -0.003(3) -0.004(3)
C11 0.017(4) 0.022(4) 0.029(4) -0.003(3) 0.009(3) 0.006(3)
C12 0.023(5) 0.021(4) 0.035(5) -0.002(4) 0.005(4) 0.000(3)
C13 0.015(4) 0.028(4) 0.040(5) -0.006(4) 0.000(4) -0.002(3)
C14 0.027(5) 0.034(5) 0.032(5) 0.003(4) 0.007(4) 0.000(4)
I1 0.0243(3) 0.0219(3) 0.0342(3) -0.0022(2) -0.0001(2) -0.0038(2)
I2 0.0308(3) 0.0360(3) 0.0294(3) 0.0004(2) 0.0009(2) -0.0103(3)
F1 0.039(3) 0.024(2) 0.040(3) 0.000(2) 0.000(2) -0.006(2)
F2 0.040(3) 0.044(3) 0.019(2) -0.001(2) -0.009(2) -0.010(2)
C21 0.037(5) 0.023(4) 0.015(4) 0.003(3) 0.002(4) -0.002(4)
I11 0.056(3) 0.0700(19) 0.0343(14) -0.0191(12) 0.0004(14) -0.0370(15)

loop_
_atom_type_symbol
_atom_type_description
_atom_type_scat_dispersion_real
_atom_type_scat_dispersion_imag
_atom_type_scat_source
C C 0.0033 0.0016 'International Tables Vol C Tables 4.2.6.8 and 6.1.1.4'
H H 0.0000 0.0000 'International Tables Vol C Tables 4.2.6.8 and 6.1.1.4'
F F 0.0171 0.0103 'International Tables Vol C Tables 4.2.6.8 and 6.1.1.4'
I I -0.4742 1.8119 'International Tables Vol C Tables 4.2.6.8 and 6.1.1.4'
N N 0.0061 0.0033 'International Tables Vol C Tables 4.2.6.8 and 6.1.1.4'
O O 0.0106 0.0060 'International Tables Vol C Tables 4.2.6.8 and 6.1.1.4'

loop_
_geom_angle_atom_site_label_1
_geom_angle_atom_site_label_2
_geom_angle_atom_site_label_3
_geom_angle
_geom_angle_site_symmetry_1
_geom_angle_site_symmetry_3
C1 N1 C2 118.0(6) . .
C1 N1 C4 121.6(6) . .
C2 N1 C4 120.3(6) . .
C2 N2 C11 120.1(6) . .
C3 N2 C2 113.5(7) . .
C3 N2 C11 126.2(7) . .
C1 N3 C10 117.9(6) . 2_666
C3 N3 C1 120.0(6) . .
C3 N3 C10 119.0(6) . 2_666
C9 N4 C5 116.6(7) . .
O1 C1 N1 126.4(8) . .
O1 C1 N3 121.1(7) . .
N1 C1 N3 112.5(6) . .
N1 C2 N2 109.4(6) . .
N1 C2 H2A 109.8 . .
N1 C2 H2B 109.8 . .
N2 C2 H2A 109.8 . .
N2 C2 H2B 109.8 . .
H2A C2 H2B 108.2 . .
N2 C3 N3 120.6(7) . .
N2 C3 H3 119.7 . .
N3 C3 H3 119.7 . .
N1 C4 H4A 109.6 . .
N1 C4 H4B 109.6 . .
N1 C4 C5 110.2(6) . .
H4A C4 H4B 108.1 . .
C5 C4 H4A 109.6 . .
C5 C4 H4B 109.6 . .
N4 C5 C4 114.2(6) . .
N4 C5 C6 123.9(7) . .
C6 C5 C4 121.8(7) . .
C5 C6 H6 121.1 . .
C7 C6 C5 117.8(8) . .
C7 C6 H6 121.1 . .
C6 C7 H7 120.3 . .
C6 C7 C8 119.5(8) . .
C8 C7 H7 120.3 . .
C7 C8 H8 120.9 . .
C7 C8 C9 118.3(8) . .
C9 C8 H8 120.9 . .
N4 C9 C8 123.9(7) . .
N4 C9 C10 117.9(7) . .
C8 C9 C10 118.2(7) . .
N3 C10 C9 114.1(6) 2_666 .
N3 C10 H10A 108.7 2_666 .
N3 C10 H10B 108.7 2_666 .
C9 C10 H10A 108.7 . .
C9 C10 H10B 108.7 . .
H10A C10 H10B 107.6 . .
N2 C11 C12 107.3(6) . .
N2 C11 C14 109.0(6) . .
C13 C11 N2 108.4(6) . .
C13 C11 C12 111.7(7) . .
C13 C11 C14 110.2(7) . .
C14 C11 C12 110.3(7) . .
C11 C12 H12A 109.5 . .
C11 C12 H12B 109.5 . .
C11 C12 H12C 109.5 . .
H12A C12 H12B 109.5 . .
H12A C12 H12C 109.5 . .
H12B C12 H12C 109.5 . .
C11 C13 H13A 109.5 . .
C11 C13 H13B 109.5 . .
C11 C13 H13C 109.5 . .
H13A C13 H13B 109.5 . .
H13A C13 H13C 109.5 . .
H13B C13 H13C 109.5 . .
C11 C14 H14A 109.5 . .
C11 C14 H14B 109.5 . .
C11 C14 H14C 109.5 . .
H14A C14 H14B 109.5 . .
H14A C14 H14C 109.5 . .
H14B C14 H14C 109.5 . .
F1 C21 I2 109.9(5) . .
F1 C21 F2 106.4(6) . .
F1 C21 C21 109.3(8) . 2_557
F2 C21 I2 109.5(5) . .
F2 C21 C21 109.0(8) . 2_557
C21 C21 I2 112.6(7) 2_557 .

loop_
_geom_bond_atom_site_label_1
_geom_bond_atom_site_label_2
_geom_bond_distance
_geom_bond_site_symmetry_2
O1 C1 1.211(9) .
N1 C1 1.343(10) .
N1 C2 1.451(9) .
N1 C4 1.459(9) .
N2 C2 1.465(10) .
N2 C3 1.289(9) .
N2 C11 1.517(9) .
N3 C1 1.421(10) .
N3 C3 1.342(10) .
N3 C10 1.471(9) 2_666
N4 C5 1.350(9) .
N4 C9 1.326(10) .
C2 H2A 0.9900 .
C2 H2B 0.9900 .
C3 H3 0.9500 .
C4 H4A 0.9900 .
C4 H4B 0.9900 .
C4 C5 1.513(11) .
C5 C6 1.386(11) .
C6 H6 0.9500 .
C6 C7 1.378(12) .
C7 H7 0.9500 .
C7 C8 1.383(11) .
C8 H8 0.9500 .
C8 C9 1.386(11) .
C9 C10 1.520(10) .
C10 N3 1.471(9) 2_666
C10 H10A 0.9900 .
C10 H10B 0.9900 .
C11 C12 1.532(10) .
C11 C13 1.516(11) .
C11 C14 1.531(11) .
C12 H12A 0.9800 .
C12 H12B 0.9800 .
C12 H12C 0.9800 .
C13 H13A 0.9800 .
C13 H13B 0.9800 .
C13 H13C 0.9800 .
C14 H14A 0.9800 .
C14 H14B 0.9800 .
C14 H14C 0.9800 .
I2 C21 2.163(8) .
F1 C21 1.349(8) .
F2 C21 1.351(9) .
C21 C21 1.500(17) 2_557
I11 I12 0.769(11) .
I11 I13 1.344(17) .
I11 I14 1.875(11) .
I11 C33 2.22(4) 2_667
I12 I13 0.590(10) .
I12 I14 1.121(13) .
I12 I15 2.992(15) .
I12 C31 2.19(3) .
I12 C33 2.53(4) 2_667
I13 I14 0.534(10) .
I13 I15 2.469(17) .
I13 C31 2.09(3) .
I13 C32 2.35(3) 2_667
I14 I15 1.988(12) .
I14 I15 3.083(8) 2_667
I14 F14 2.43(2) .
I14 C31 2.07(3) .
I14 C32 2.13(3) 2_667
I14 C32 2.44(3) .
I15 F11 1.056(16) .
I15 F12 1.42(2) .
I15 F13 1.542(18) .
I15 F14 1.127(17) .
I15 F14 2.469(19) 2_667
I15 F17 1.90(3) .
I15 C31 1.12(3) 2_667
I15 C31 2.22(4) .
I15 C32 1.54(3) 2_667
I15 C32 1.09(3) .
F11 F12 0.88(2) .
F11 F17 1.71(4) .
F11 C31 1.29(3) 2_667
F11 C32 1.33(3) .
F11 C32 1.70(3) 2_667
F12 F17 0.86(3) .
F12 F18 1.78(4) 2_567
F12 C31 1.34(4) 2_667
F12 C32 1.83(3) .
F13 F14 0.894(19) .
F13 C31 1.37(4) 2_667
F13 C32 1.80(3) .
F14 I15 2.469(19) 2_667
F14 C31 1.28(4) 2_667
F14 C32 1.69(3) 2_667
F14 C32 1.24(3) .
F15 F16 1.03(3) .
F15 C33 1.40(4) .
F16 F18 1.55(4) .
F16 C33 1.26(5) .
F17 F18 1.11(4) 2_567
F17 C31 1.73(5) 2_667
F17 C33 1.38(5) .
F18 F12 1.78(4) 2_567
F18 F17 1.11(4) 2_567
F18 C33 1.38(5) .
F18 C33 1.40(5) 2_567
C31 I15 1.12(3) 2_667
C31 F11 1.29(3) 2_667
C31 F12 1.34(4) 2_667
C31 F13 1.37(4) 2_667
C31 F14 1.28(4) 2_667
C31 F17 1.73(5) 2_667
C31 C32 0.83(3) 2_667
C31 C32 1.59(5) .
C32 I14 2.13(3) 2_667
C32 I15 1.54(3) 2_667
C32 F11 1.70(3) 2_667
C32 F14 1.69(3) 2_667
C32 C31 0.83(3) 2_667
C32 C32 0.76(5) 2_667
C33 I11 2.22(4) 2_667
C33 I12 2.53(4) 2_667
C33 F18 1.40(5) 2_567
C33 C33 1.64(8) 2_567

loop_
_geom_torsion_atom_site_label_1
_geom_torsion_atom_site_label_2
_geom_torsion_atom_site_label_3
_geom_torsion_atom_site_label_4
_geom_torsion
_geom_torsion_site_symmetry_1
_geom_torsion_site_symmetry_4
N1 C4 C5 N4 63.6(8) . .
N1 C4 C5 C6 -116.6(8) . .
N4 C5 C6 C7 -1.2(12) . .
N4 C9 C10 N3 -7.6(10) . 2_666
C1 N1 C2 N2 47.2(9) . .
C1 N1 C4 C5 -116.6(7) . .
C1 N3 C3 N2 28.6(10) . .
C2 N1 C1 O1 172.3(7) . .
C2 N1 C1 N3 -10.1(9) . .
C2 N1 C4 C5 65.8(8) . .
C2 N2 C3 N3 12.4(10) . .
C2 N2 C11 C12 55.9(9) . .
C2 N2 C11 C13 -64.8(8) . .
C2 N2 C11 C14 175.3(7) . .
C3 N2 C2 N1 -47.9(9) . .
C3 N2 C11 C12 -118.9(8) . .
C3 N2 C11 C13 120.5(8) . .
C3 N2 C11 C14 0.6(10) . .
C3 N3 C1 O1 148.5(7) . .
C3 N3 C1 N1 -29.3(9) . .
C4 N1 C1 O1 -5.4(12) . .
C4 N1 C1 N3 172.2(6) . .
C4 N1 C2 N2 -135.1(7) . .
C4 C5 C6 C7 179.0(7) . .
C5 N4 C9 C8 -0.9(11) . .
C5 N4 C9 C10 -178.7(6) . .
C5 C6 C7 C8 1.3(12) . .
C6 C7 C8 C9 -1.3(12) . .
C7 C8 C9 N4 1.2(12) . .
C7 C8 C9 C10 178.9(7) . .
C8 C9 C10 N3 174.6(7) . 2_666
C9 N4 C5 C4 -179.2(6) . .
C9 N4 C5 C6 0.9(11) . .
C10 N3 C1 O1 -11.3(10) 2_666 .
C10 N3 C1 N1 171.0(6) 2_666 .
C10 N3 C3 N2 -171.9(6) 2_666 .
C11 N2 C2 N1 136.7(7) . .
C11 N2 C3 N3 -172.6(7) . .
